data_4322377
loop_
_publ_author_name
'Carsten Rennekamp'
'Helge Wessel'
'Herbert W. Roesky'
'Peter M\"uller'
'Hans-Georg Schmidt'
'Mathias Noltemeyer'
'Isabel Us\'on'
'Andrew R. Barron'

_publ_section_title
;
 An Alternative Approach to Al202 Ring Systems by Unexpected Cleavage of
 Stable Al-F- and Si-O- Bonds
;
_journal_name_full 'Inorganic Chemistry'
_journal_page_first 5235
_journal_page_last 5240
_journal_paper_doi 10.1021/ic990185e
_journal_volume 38
_journal_year 1999
_chemical_formula_sum 'C22 H54 Al2 O2 Si2'
_chemical_formula_weight 460.79
_chemical_name_systematic
; 
 compound 3 
;
_chemical_temperature_decomposition 433
_space_group_IT_number 61
_symmetry_cell_setting orthorhombic
_symmetry_space_group_name_Hall '-P 2ac 2ab'
_symmetry_space_group_name_H-M 'P b c a'
_atom_sites_solution_hydrogens geom
_atom_sites_solution_primary direct
_atom_sites_solution_secondary difmap
_audit_creation_method SHELXL
_cell_angle_alpha 90.00
_cell_angle_beta 90.00
_cell_angle_gamma 90.00
_cell_formula_units_Z 4
_cell_length_a 17.090(2)
_cell_length_b 10.260(2)
_cell_length_c 17.521(4)
_cell_measurement_reflns_used 36
_cell_measurement_temperature 203(2)
_cell_measurement_theta_max 12.5
_cell_measurement_theta_min 10
_cell_volume 3072.2(10)
_computing_cell_refinement 'STOE DIF4'
_computing_data_collection 'STOE DIF4'
_computing_data_reduction 'STOE REDU4'
_computing_molecular_graphics SHELXTL
_computing_publication_material SHELXTL
_computing_structure_refinement 'SHELXL-93 (Sheldrick, 1993)'
_computing_structure_solution 'SHELXS-86 (Sheldrick, 1990)'
_diffrn_ambient_temperature 203(2)
_diffrn_measurement_device 'STOE AED2 four circle diffractometer'
_diffrn_measurement_method 'profile fitted theta omega scans'
_diffrn_radiation_monochromator graphite
_diffrn_radiation_source 'fine-focus sealed tube'
_diffrn_radiation_type MoK\a
_diffrn_radiation_wavelength 0.71073
_diffrn_reflns_av_R_equivalents 0.0422
_diffrn_reflns_av_sigmaI/netI 0.0680
_diffrn_reflns_limit_h_max 20
_diffrn_reflns_limit_h_min -3
_diffrn_reflns_limit_k_max 12
_diffrn_reflns_limit_k_min 0
_diffrn_reflns_limit_l_max 20
_diffrn_reflns_limit_l_min -20
_diffrn_reflns_number 2705
_diffrn_reflns_theta_max 24.95
_diffrn_reflns_theta_min 3.88
_diffrn_standards_decay_% none
_diffrn_standards_interval_time '90 min'
_diffrn_standards_number 3
_exptl_absorpt_coefficient_mu 0.186
_exptl_absorpt_correction_type none
_exptl_crystal_colour none
_exptl_crystal_density_diffrn 0.996
_exptl_crystal_density_meas ?
_exptl_crystal_description plates
_exptl_crystal_F_000 1024
_exptl_crystal_size_max 0.80
_exptl_crystal_size_mid 0.60
_exptl_crystal_size_min 0.30
_refine_diff_density_max 0.619
_refine_diff_density_min -0.516
_refine_diff_density_rms 0.060
_refine_ls_extinction_method none
_refine_ls_goodness_of_fit_all 1.062
_refine_ls_goodness_of_fit_obs 1.051
_refine_ls_hydrogen_treatment riding
_refine_ls_matrix_type full
_refine_ls_number_parameters 134
_refine_ls_number_reflns 2654
_refine_ls_number_restraints 0
_refine_ls_restrained_S_all 1.170
_refine_ls_restrained_S_obs 1.051
_refine_ls_R_factor_all 0.1168
_refine_ls_R_factor_obs 0.0725
_refine_ls_shift/esd_max 0.000
_refine_ls_shift/esd_mean 0.000
_refine_ls_structure_factor_coef Fsqd
_refine_ls_weighting_details 'w=1/[\s^2^(Fo^2^)+(0.0415P)^2^+6.0000P] where P=(Fo^2^+2Fc^2^)/3'
_refine_ls_weighting_scheme calc
_refine_ls_wR_factor_all 0.1903
_refine_ls_wR_factor_obs 0.1388
_reflns_number_observed 1784
_reflns_number_total 2676
_reflns_observed_criterion >2sigma(I)
_cod_data_source_file ic990185e_3.cif
_cod_data_source_block roe753x
_cod_depositor_comments
;
The following automatic conversions were performed:

'_exptl_crystal_density_meas' value 'none' was changed to '?' - the
value is perceived as not measured.

Automatic conversion script
Id: cif_fix_values 3008 2015-01-20 13:52:24Z robertas 

The following automatic conversions were performed:

'_refine_ls_weighting_scheme' value 'calc
w=1/[\s^2^(Fo^2^)+(0.0415P)^2^+6.0000P] where P=(Fo^2^+2Fc^2^)/3' was
changed to 'calc'. New tag '_refine_ls_weighting_details' was
created. The value of the new tag was set to
'w=1/[\s^2^(Fo^2^)+(0.0415P)^2^+6.0000P] where P=(Fo^2^+2Fc^2^)/3'.

Automatic conversion script
Id: cif_fix_values 3143 2015-03-26 13:38:13Z robertas 
;
_cod_original_cell_volume 3072.0(10)
_cod_database_code 4322377

loop_
_symmetry_equiv_pos_as_xyz
'x, y, z'
'-x+1/2, -y, z+1/2'
'-x, y+1/2, -z+1/2'
'x+1/2, -y+1/2, -z'
'-x, -y, -z'
'x-1/2, y, -z-1/2'
'x, -y-1/2, z-1/2'
'-x-1/2, y-1/2, z'

loop_
_atom_site_aniso_label
_atom_site_aniso_U_11
_atom_site_aniso_U_22
_atom_site_aniso_U_33
_atom_site_aniso_U_23
_atom_site_aniso_U_13
_atom_site_aniso_U_12
Si1 0.0574(8) 0.0413(7) 0.0373(6) 0.0043(6) -0.0030(6) 0.0068(6)
Al1 0.0347(6) 0.0366(7) 0.0392(7) -0.0028(6) 0.0044(5) 0.0003(6)
O1 0.0357(14) 0.033(2) 0.0356(14) 0.0008(13) 0.0014(12) 0.0022(12)
C1 0.053(3) 0.071(4) 0.061(3) -0.021(3) 0.017(2) 0.001(3)
C2 0.058(4) 0.234(10) 0.126(6) -0.111(7) 0.044(4) -0.036(5)
C3 0.077(4) 0.171(7) 0.091(4) -0.058(5) 0.040(4) -0.008(5)
C4 0.043(3) 0.159(7) 0.132(6) -0.054(6) 0.011(4) -0.006(4)
C5 0.042(2) 0.040(3) 0.052(3) -0.005(2) 0.000(2) -0.005(2)
C6 0.059(3) 0.041(3) 0.046(3) -0.002(2) 0.002(2) -0.006(2)
C7 0.077(4) 0.054(3) 0.066(3) -0.014(3) -0.009(3) 0.014(3)
C8 0.087(4) 0.070(4) 0.060(3) -0.019(3) -0.014(3) -0.003(3)
C11 0.135(5) 0.062(4) 0.050(3) 0.001(3) -0.028(3) -0.001(4)
C12 0.088(4) 0.056(3) 0.060(3) 0.016(3) 0.014(3) 0.002(3)
C13 0.064(3) 0.079(4) 0.076(4) 0.017(3) -0.006(3) 0.027(3)

loop_
_atom_site_label
_atom_site_type_symbol
_atom_site_fract_x
_atom_site_fract_y
_atom_site_fract_z
_atom_site_U_iso_or_equiv
_atom_site_thermal_displace_type
_atom_site_occupancy
_atom_site_calc_flag
_atom_site_refinement_flags
_atom_site_disorder_group
Si1 Si -0.05313(8) 0.17402(12) 0.37919(7) 0.0453(4) Uani 1 d . .
Al1 Al 0.07628(7) 0.03815(12) 0.48578(7) 0.0368(3) Uani 1 d . .
O1 O -0.02374(14) 0.0782(2) 0.45101(14) 0.0346(7) Uani 1 d . .
C1 C 0.1311(3) -0.0533(5) 0.4031(3) 0.0617(14) Uani 1 d . .
H1A H 0.1314(3) -0.1453(5) 0.4182(3) 0.074 Uiso 1 calc R .
H1B H 0.0962(3) -0.0475(5) 0.3589(3) 0.074 Uiso 1 calc R .
C2 C 0.2059(4) -0.0292(9) 0.3745(4) 0.139(4) Uani 1 d . .
H2A H 0.1939(4) 0.0542(9) 0.3485(4) 0.167 Uiso 1 calc R .
C3 C 0.2298(4) -0.1065(7) 0.3034(3) 0.113(3) Uani 1 d . .
H3A H 0.1842(7) -0.1212(43) 0.2716(14) 0.169 Uiso 1 calc R .
H3B H 0.2518(27) -0.1896(22) 0.3187(4) 0.169 Uiso 1 calc R .
H3C H 0.2685(22) -0.0575(23) 0.2749(15) 0.169 Uiso 1 calc R .
C4 C 0.2705(3) 0.0151(8) 0.4177(4) 0.111(3) Uani 1 d . .
H4A H 0.2520(4) 0.0697(42) 0.4592(19) 0.167 Uiso 1 calc R .
H4B H 0.3052(16) 0.0651(42) 0.3852(9) 0.167 Uiso 1 calc R .
H4C H 0.2984(17) -0.0592(8) 0.4385(24) 0.167 Uiso 1 calc R .
C5 C 0.1277(2) 0.1745(4) 0.5467(2) 0.0447(11) Uani 1 d . .
H5A H 0.1716(2) 0.1328(4) 0.5731(2) 0.054 Uiso 1 calc R .
H5B H 0.1505(2) 0.2365(4) 0.5104(2) 0.054 Uiso 1 calc R .
C6 C 0.0835(3) 0.2558(4) 0.6069(2) 0.0486(11) Uani 1 d . .
H6A H 0.0534(3) 0.1949(4) 0.6395(2) 0.058 Uiso 1 calc R .
C7 C 0.0259(3) 0.3498(5) 0.5705(3) 0.0658(15) Uani 1 d . .
H7A H -0.0123(12) 0.3012(5) 0.5410(16) 0.099 Uiso 1 calc R .
H7B H 0.0538(4) 0.4092(21) 0.5371(15) 0.099 Uiso 1 calc R .
H7C H -0.0006(14) 0.3991(23) 0.6100(3) 0.099 Uiso 1 calc R .
C8 C 0.1399(3) 0.3315(5) 0.6586(3) 0.072(2) Uani 1 d . .
H8A H 0.1102(3) 0.3814(28) 0.6956(13) 0.108 Uiso 1 calc R .
H8B H 0.1712(15) 0.3903(25) 0.6278(4) 0.108 Uiso 1 calc R .
H8C H 0.1740(14) 0.2708(6) 0.6850(15) 0.108 Uiso 1 calc R .
C11 C -0.0765(4) 0.0732(5) 0.2948(3) 0.083(2) Uani 1 d . .
H11B H -0.1202(16) 0.0162(28) 0.3066(8) 0.124 Uiso 1 calc R .
H11C H -0.0313(8) 0.0211(30) 0.2811(14) 0.124 Uiso 1 calc R .
H11D H -0.0904(23) 0.1293(5) 0.2524(7) 0.124 Uiso 1 calc R .
C12 C 0.0287(3) 0.2855(5) 0.3552(3) 0.068(2) Uani 1 d . .
H12B H 0.0743(7) 0.2348(5) 0.3407(19) 0.102 Uiso 1 calc R .
H12C H 0.0413(13) 0.3387(23) 0.3993(7) 0.102 Uiso 1 calc R .
H12D H 0.0134(8) 0.3414(23) 0.3131(13) 0.102 Uiso 1 calc R .
C13 C -0.1401(3) 0.2661(6) 0.4108(3) 0.073(2) Uani 1 d . .
H13B H -0.1820(7) 0.2058(6) 0.4229(20) 0.110 Uiso 1 calc R .
H13C H -0.1568(13) 0.3242(27) 0.3703(9) 0.110 Uiso 1 calc R .
H13D H -0.1270(6) 0.3167(28) 0.4558(13) 0.110 Uiso 1 calc R .

loop_
_atom_type_symbol
_atom_type_description
_atom_type_scat_dispersion_real
_atom_type_scat_dispersion_imag
_atom_type_scat_source
C C 0.0033 0.0016 'International Tables Vol C Tables 4.2.6.8 and 6.1.1.4'
H H 0.0000 0.0000 'International Tables Vol C Tables 4.2.6.8 and 6.1.1.4'
O O 0.0106 0.0060 'International Tables Vol C Tables 4.2.6.8 and 6.1.1.4'
Al Al 0.0645 0.0514 'International Tables Vol C Tables 4.2.6.8 and 6.1.1.4'
Si Si 0.0817 0.0704 'International Tables Vol C Tables 4.2.6.8 and 6.1.1.4'

loop_
_geom_angle_atom_site_label_1
_geom_angle_atom_site_label_2
_geom_angle_atom_site_label_3
_geom_angle
_geom_angle_site_symmetry_1
_geom_angle_site_symmetry_3
_geom_angle_publ_flag
O1 Si1 C13 108.5(2) . . ?
O1 Si1 C11 109.7(2) . . ?
C13 Si1 C11 110.6(3) . . ?
O1 Si1 C12 107.8(2) . . ?
C13 Si1 C12 111.0(3) . . ?
C11 Si1 C12 109.1(3) . . ?
O1 Al1 O1 83.86(12) 5_556 . ?
O1 Al1 C1 111.3(2) 5_556 . ?
O1 Al1 C1 107.6(2) . . ?
O1 Al1 C5 110.4(2) 5_556 . ?
O1 Al1 C5 115.5(2) . . ?
C1 Al1 C5 121.8(2) . . ?
O1 Al1 Al1 41.94(8) 5_556 5_556 ?
O1 Al1 Al1 41.91(8) . 5_556 ?
C1 Al1 Al1 116.6(2) . 5_556 ?
C5 Al1 Al1 121.61(14) . 5_556 ?
Si1 O1 Al1 132.8(2) . 5_556 ?
Si1 O1 Al1 130.6(2) . . ?
Al1 O1 Al1 96.14(12) 5_556 . ?
C2 C1 Al1 128.2(4) . . ?
C1 C2 C4 125.4(6) . . ?
C1 C2 C3 116.5(6) . . ?
C4 C2 C3 113.2(5) . . ?
C6 C5 Al1 122.5(3) . . ?
C7 C6 C8 109.5(4) . . ?
C7 C6 C5 111.9(4) . . ?
C8 C6 C5 111.7(4) . . ?

loop_
_geom_bond_atom_site_label_1
_geom_bond_atom_site_label_2
_geom_bond_distance
_geom_bond_site_symmetry_2
_geom_bond_publ_flag
Si1 O1 1.674(3) . ?
Si1 C13 1.845(5) . ?
Si1 C11 1.849(5) . ?
Si1 C12 1.855(5) . ?
Al1 O1 1.859(3) 5_556 ?
Al1 O1 1.861(3) . ?
Al1 C1 1.964(4) . ?
Al1 C5 1.967(4) . ?
Al1 Al1 2.767(2) 5_556 ?
O1 Al1 1.859(3) 5_556 ?
C1 C2 1.394(7) . ?
C2 C4 1.414(8) . ?
C2 C3 1.531(7) . ?
C5 C6 1.542(6) . ?
C6 C7 1.519(6) . ?
C6 C8 1.533(6) . ?
